data_7708820
loop_
_publ_author_name
'Xie, Siyuan L.'
'Sanz, Corey A.'
'Fryzuk, Michael D.'

_publ_section_title
;
 Heterobimetallic complexes stabilized by the P2N2 macrocyclic ligand
 system: synthesis and reactivity of a rhodium--copper system that
 activates molecular hydrogen
;
_journal_name_full 'Dalton Transactions'
_journal_paper_doi 10.1039/D1DT03129E
_journal_year 2021
_chemical_formula_moiety 'C48 H92 Cu2 N4 P4 Rh2 Si8, 2(C7 H8)'
_chemical_formula_sum 'C62 H108 Cu2 N4 P4 Rh2 Si8'
_chemical_formula_weight 1591.02
_chemical_name_systematic ([P2N2H]Rh(H)(\m-H)2Cu)2
_chemical_properties_physical Air-sensitive,Moisture-sensitive,Oxygen-sensitive
_space_group_crystal_system monoclinic
_space_group_IT_number 15
_space_group_name_Hall '-C 2yc'
_space_group_name_H-M_alt 'C 1 2/c 1'
_atom_sites_solution_hydrogens mixed
_atom_sites_solution_primary dual
_audit_creation_date 2021-04-14
_audit_creation_method
;
Olex2 1.3
(compiled 2020.11.12 svn.r5f609507 for OlexSys, GUI svn.r6272)
;
_audit_update_record
;
2021-06-03 deposited with the CCDC.	2021-11-02 downloaded from the CCDC.
;
_cell_angle_alpha 90
_cell_angle_beta 128.4150(10)
_cell_angle_gamma 90
_cell_formula_units_Z 4
_cell_length_a 33.949(3)
_cell_length_b 13.5303(10)
_cell_length_c 21.6795(17)
_cell_measurement_reflns_used 9814
_cell_measurement_temperature 273.15
_cell_measurement_theta_max 30.523
_cell_measurement_theta_min 2.514
_cell_volume 7802.6(11)
_computing_cell_refinement 'SAINT V8.40B (?, 2016)'
_computing_data_reduction 'SAINT V8.40B (?, 2016)'
_computing_molecular_graphics 'Olex2 1.3 (Dolomanov et al., 2009)'
_computing_publication_material 'Olex2 1.3 (Dolomanov et al., 2009)'
_computing_structure_refinement 'SHELXL 2018/3 (Sheldrick, 2015)'
_computing_structure_solution 'SHELXT 2018/2 (Sheldrick, 2018)'
_diffrn_ambient_temperature 273.15
_diffrn_measured_fraction_theta_full 1.000
_diffrn_measured_fraction_theta_max 0.998
_diffrn_measurement_device_type 'Bruker APEX-II CCD'
_diffrn_measurement_method '\f and \w scans'
_diffrn_radiation_type MoK\a
_diffrn_radiation_wavelength 0.71073
_diffrn_reflns_av_R_equivalents 0.0413
_diffrn_reflns_av_unetI/netI 0.0382
_diffrn_reflns_Laue_measured_fraction_full 1.000
_diffrn_reflns_Laue_measured_fraction_max 0.998
_diffrn_reflns_limit_h_max 48
_diffrn_reflns_limit_h_min -41
_diffrn_reflns_limit_k_max 19
_diffrn_reflns_limit_k_min -19
_diffrn_reflns_limit_l_max 30
_diffrn_reflns_limit_l_min -31
_diffrn_reflns_number 57083
_diffrn_reflns_point_group_measured_fraction_full 1.000
_diffrn_reflns_point_group_measured_fraction_max 0.998
_diffrn_reflns_theta_full 25.242
_diffrn_reflns_theta_max 30.568
_diffrn_reflns_theta_min 1.531
_diffrn_source_current 30.0
_diffrn_source_power 1.35
_diffrn_source_voltage 45.0
_diffrn_standards_number 0
_exptl_absorpt_coefficient_mu 1.195
_exptl_absorpt_correction_T_max 0.7461
_exptl_absorpt_correction_T_min 0.6787
_exptl_absorpt_correction_type multi-scan
_exptl_absorpt_process_details
;
SADABS-2016/2 (Bruker,2016/2) was used for absorption correction.
wR2(int) was 0.0512 before and 0.0467 after correction.
The Ratio of minimum to maximum transmission is 0.9097.
The \l/2 correction factor is Not present.
;
_exptl_crystal_colour colourless
_exptl_crystal_colour_primary colourless
_exptl_crystal_density_diffrn 1.354
_exptl_crystal_description irregular
_exptl_crystal_F_000 3312
_exptl_crystal_size_max 0.16
_exptl_crystal_size_mid 0.13
_exptl_crystal_size_min 0.08
_refine_diff_density_max 0.781
_refine_diff_density_min -0.473
_refine_diff_density_rms 0.092
_refine_ls_extinction_method none
_refine_ls_goodness_of_fit_ref 1.014
_refine_ls_hydrogen_treatment mixed
_refine_ls_matrix_type full
_refine_ls_number_parameters 445
_refine_ls_number_reflns 11955
_refine_ls_number_restraints 0
_refine_ls_restrained_S_all 1.014
_refine_ls_R_factor_all 0.0485
_refine_ls_R_factor_gt 0.0306
_refine_ls_shift/su_max 0.004
_refine_ls_shift/su_mean 0.000
_refine_ls_structure_factor_coef Fsqd
_refine_ls_weighting_details 'w=1/[\s^2^(Fo^2^)+(0.0305P)^2^+7.1092P] where P=(Fo^2^+2Fc^2^)/3'
_refine_ls_weighting_scheme calc
_refine_ls_wR_factor_gt 0.0653
_refine_ls_wR_factor_ref 0.0723
_reflns_Friedel_coverage 0.000
_reflns_number_gt 9335
_reflns_number_total 11955
_reflns_threshold_expression 'I > 2\s(I)'
_cod_data_source_file d1dt03129e2.cif
_cod_data_source_block mf1451
_cod_original_cell_volume 7802.5(10)
_cod_database_code 7708820
_shelx_shelxl_version_number 2018/3
_shelx_space_group_comment
;
The symmetry employed for this shelxl refinement is uniquely defined
by the following loop, which should always be used as a source of
symmetry information in preference to the above space-group names.
They are only intended as comments.
;
_shelx_estimated_absorpt_t_max 0.910
_shelx_estimated_absorpt_t_min 0.832
_olex2_refinement_description
;
1. Others
 Fixed Uiso: H11A(0.03) H11B(0.03) H9A(0.029) H9B(0.029) H10A(0.031)
 H10B(0.031) H12A(0.032) H12B(0.032) H18(0.039) H17(0.051) H16(0.058)
 H15(0.056) H14(0.04) H24(0.037) H23(0.054) H22(0.066) H21(0.068) H20(0.05)
 H4A(0.061) H4B(0.061) H4C(0.061) H3A(0.055) H3B(0.055) H3C(0.055) H2A(0.054)
 H2B(0.054) H2C(0.054) H1A(0.057) H1B(0.057) H1C(0.057) H8A(0.055) H8B(0.055)
 H8C(0.055) H7A(0.062) H7B(0.062) H7C(0.062) H6A(0.072) H6B(0.072) H6C(0.072)
 H5A(0.06) H5B(0.06) H5C(0.06) H30A(0.091) H30B(0.091) H30C(0.091) H25(0.061)
 H26(0.084) H27(0.084) H28(0.079) H29(0.052) H32A(0.108) H32B(0.108)
 H32C(0.108) H34(0.043) H35(0.055) H36(0.053) H37(0.062) H38(0.049)
 Fixed X: H11A(0.6982) H11B(0.698962) H9A(0.684631) H9B(0.666988)
 H10A(0.56544) H10B(0.620387) H12A(0.692374) H12B(0.671345) H18(0.675867)
 H17(0.651202) H16(0.567938) H15(0.509432) H14(0.533936) H24(0.516535)
 H23(0.466435) H22(0.477933) H21(0.537641) H20(0.587222) H4A(0.707387)
 H4B(0.718848) H4C(0.742469) H3A(0.57399) H3B(0.6109) H3C(0.59841)
 H2A(0.750027) H2B(0.754293) H2C(0.743156) H1A(0.655225) H1B(0.658262)
 H1C(0.608806) H8A(0.70811) H8B(0.707195) H8C(0.702765) H7A(0.575106)
 H7B(0.626265) H7C(0.624169) H6A(0.688868) H6B(0.66734) H6C(0.639921)
 H5A(0.586853) H5B(0.552584) H5C(0.548178) H30A(0.733792) H30B(0.692705)
 H30C(0.74183) H25(0.74286) H26(0.705056) H27(0.630964) H28(0.594956)
 H29(0.632874) H32A(0.632572) H32B(0.689223) H32C(0.652558) H34(0.618678)
 H35(0.637558) H36(0.703723) H37(0.754073) H38(0.732126)
 Fixed Y: H11A(0.587743) H11B(0.69022) H9A(0.860734) H9B(0.970668)
 H10A(0.908386) H10B(0.949755) H12A(0.591124) H12B(0.484899) H18(0.423705)
 H17(0.284462) H16(0.262473) H15(0.381743) H14(0.522987) H24(0.879409)
 H23(1.004653) H22(1.165472) H21(1.200732) H20(1.07603) H4A(0.742583)
 H4B(0.634635) H4C(0.724903) H3A(0.65179) H3B(0.573577) H3C(0.670469)
 H2A(0.849764) H2B(0.964814) H2C(0.917831) H1A(1.052193) H1B(1.092629)
 H1C(1.042157) H8A(0.732834) H8B(0.84586) H8C(0.767282) H7A(0.805688)
 H7B(0.862076) H7C(0.747301) H6A(0.572872) H6B(0.46504) H6C(0.549681)
 H5A(0.399245) H5B(0.469004) H5C(0.469423) H30A(0.878995) H30B(0.799178)
 H30C(0.769233) H25(0.94208) H26(0.973811) H27(0.894089) H28(0.782839)
 H29(0.751281) H32A(0.969231) H32B(0.96353) H32C(0.876652) H34(0.77817)
 H35(0.70526) H36(0.763217) H37(0.888264) H38(0.959209)
 Fixed Z: H11A(0.770351) H11B(0.804164) H9A(0.848538) H9B(0.834861)
 H10A(0.841856) H10B(0.88897) H12A(0.902457) H12B(0.867811) H18(0.767049)
 H17(0.691055) H16(0.583001) H15(0.551972) H14(0.628213) H24(0.607993)
 H23(0.520217) H22(0.564498) H21(0.696467) H20(0.784569) H4A(0.628574)
 H4B(0.661915) H4C(0.719756) H3A(0.573205) H3B(0.580917) H3C(0.532195)
 H2A(0.809696) H2B(0.820612) H2C(0.745104) H1A(0.650213) H1B(0.72083)
 H1C(0.649159) H8A(1.02827) H8B(1.011512) H8C(0.954341) H7A(0.970758)
 H7B(1.027636) H7C(1.035148) H6A(1.030526) H6B(1.011017) H6C(1.020487)
 H5A(0.859838) H5B(0.786928) H5C(0.854748) H30A(0.400627) H30B(0.346293)
 H30C(0.4294) H25(0.515987) H26(0.572942) H27(0.527403) H28(0.424015)
 H29(0.367183) H32A(0.493923) H32B(0.568664) H32C(0.549274) H34(0.427945)
 H35(0.349176) H36(0.357044) H37(0.446319) H38(0.51716)
;
_olex2_submission_special_instructions 'No special instructions were received'

loop_
_space_group_symop_operation_xyz
'x, y, z'
'-x, y, -z+1/2'
'x+1/2, y+1/2, z'
'-x+1/2, y+1/2, -z+1/2'
'-x, -y, -z'
'x, -y, z-1/2'
'-x+1/2, -y+1/2, -z'
'x+1/2, -y+1/2, z-1/2'

loop_
_atom_site_label
_atom_site_type_symbol
_atom_site_fract_x
_atom_site_fract_y
_atom_site_fract_z
_atom_site_U_iso_or_equiv
_atom_site_adp_type
_atom_site_occupancy
_atom_site_site_symmetry_order
_atom_site_calc_flag
_atom_site_refinement_flags_posn
_atom_site_refinement_flags_adp
_atom_site_refinement_flags_occupancy
_atom_site_disorder_assembly
_atom_site_disorder_group
Rh1 Rh 0.56716(2) 0.70884(2) 0.74086(2) 0.01562(4) Uani 1 1 d . . . . .
H1 H 0.5478(9) 0.7223(17) 0.6595(14) 0.030(6) Uiso 1 1 d . . . . .
H2 H 0.5178(10) 0.772(2) 0.7109(16) 0.053(8) Uiso 1 1 d . . . . .
H3 H 0.5292(9) 0.6134(19) 0.7056(14) 0.040(7) Uiso 1 1 d . . . . .
Cu1 Cu 0.52547(2) 0.68043(2) 0.82438(2) 0.02194(6) Uani 1 1 d . . . . .
P1 P 0.59792(2) 0.86651(4) 0.77671(3) 0.01936(10) Uani 1 1 d . . . . .
P2 P 0.62834(2) 0.60193(4) 0.76607(3) 0.01974(10) Uani 1 1 d . . . . .
Si1 Si 0.65754(2) 0.70617(4) 0.66766(4) 0.02368(12) Uani 1 1 d . . . . .
Si2 Si 0.66854(2) 0.91958(4) 0.73178(3) 0.02242(11) Uani 1 1 d . . . . .
Si3 Si 0.62386(2) 0.78296(5) 0.92790(3) 0.02386(12) Uani 1 1 d . . . . .
Si4 Si 0.61968(2) 0.56166(5) 0.89443(4) 0.02722(13) Uani 1 1 d . . . . .
N1 N 0.59524(6) 0.67921(13) 0.87034(9) 0.0218(3) Uani 1 1 d . . . . .
N2 N 0.63878(7) 0.82626(13) 0.66324(10) 0.0216(3) Uani 1 1 d . . . . .
H4 H 0.6098(10) 0.830(2) 0.6373(16) 0.040(8) Uiso 1 1 d . . . . .
C1 C 0.67763(7) 0.64437(16) 0.76109(13) 0.0251(4) Uani 1 1 d . . . . .
H11A H 0.698200 0.587743 0.770351 0.030 Uiso 1 1 calc R U . . .
H11B H 0.698962 0.690220 0.804164 0.030 Uiso 1 1 calc R U . . .
C2 C 0.65971(8) 0.90710(16) 0.80913(12) 0.0244(4) Uani 1 1 d . . . . .
H9A H 0.684631 0.860734 0.848538 0.029 Uiso 1 1 calc R U . . .
H9B H 0.666988 0.970668 0.834861 0.029 Uiso 1 1 calc R U . . .
C3 C 0.59912(8) 0.89288(16) 0.86047(12) 0.0255(4) Uani 1 1 d . . . . .
H10A H 0.565440 0.908386 0.841856 0.031 Uiso 1 1 calc R U . . .
H10B H 0.620387 0.949755 0.888970 0.031 Uiso 1 1 calc R U . . .
C4 C 0.66195(8) 0.55320(16) 0.86590(12) 0.0263(4) Uani 1 1 d . . . . .
H12A H 0.692374 0.591124 0.902457 0.032 Uiso 1 1 calc R U . . .
H12B H 0.671345 0.484899 0.867811 0.032 Uiso 1 1 calc R U . . .
C5 C 0.60757(8) 0.48918(15) 0.70631(13) 0.0247(4) Uani 1 1 d . . . . .
C6 C 0.64222(9) 0.41577(16) 0.72377(15) 0.0322(5) Uani 1 1 d . . . . .
H18 H 0.675867 0.423705 0.767049 0.039 Uiso 1 1 calc R U . . .
C7 C 0.62752(11) 0.33229(18) 0.67829(18) 0.0423(6) Uani 1 1 d . . . . .
H17 H 0.651202 0.284462 0.691055 0.051 Uiso 1 1 calc R U . . .
C8 C 0.57786(11) 0.31901(19) 0.61380(19) 0.0481(7) Uani 1 1 d . . . . .
H16 H 0.567938 0.262473 0.583001 0.058 Uiso 1 1 calc R U . . .
C9 C 0.54300(10) 0.3904(2) 0.59536(18) 0.0466(7) Uani 1 1 d . . . . .
H15 H 0.509432 0.381743 0.551972 0.056 Uiso 1 1 calc R U . . .
C10 C 0.55773(8) 0.47528(18) 0.64129(14) 0.0333(5) Uani 1 1 d . . . . .
H14 H 0.533936 0.522987 0.628213 0.040 Uiso 1 1 calc R U . . .
C11 C 0.55736(8) 0.96383(15) 0.70578(13) 0.0264(4) Uani 1 1 d . . . . .
C12 C 0.52093(8) 0.94385(17) 0.62618(13) 0.0312(5) Uani 1 1 d . . . . .
H24 H 0.516535 0.879409 0.607993 0.037 Uiso 1 1 calc R U . . .
C13 C 0.49094(10) 1.0190(2) 0.57332(16) 0.0450(6) Uani 1 1 d . . . . .
H23 H 0.466435 1.004653 0.520217 0.054 Uiso 1 1 calc R U . . .
C14 C 0.49764(12) 1.1150(2) 0.5999(2) 0.0552(8) Uani 1 1 d . . . . .
H22 H 0.477933 1.165472 0.564498 0.066 Uiso 1 1 calc R U . . .
C15 C 0.53342(13) 1.1361(2) 0.6787(2) 0.0568(8) Uani 1 1 d . . . . .
H21 H 0.537641 1.200732 0.696467 0.068 Uiso 1 1 calc R U . . .
C16 C 0.56314(11) 1.06125(18) 0.73144(16) 0.0420(6) Uani 1 1 d . . . . .
H20 H 0.587222 1.076030 0.784569 0.050 Uiso 1 1 calc R U . . .
C17 C 0.71334(10) 0.70151(18) 0.66973(18) 0.0410(6) Uani 1 1 d . . . . .
H4A H 0.707387 0.742583 0.628574 0.061 Uiso 1 1 calc R U . . .
H4B H 0.718848 0.634635 0.661915 0.061 Uiso 1 1 calc R U . . .
H4C H 0.742469 0.724903 0.719756 0.061 Uiso 1 1 calc R U . . .
C18 C 0.60371(9) 0.64285(18) 0.57762(14) 0.0364(5) Uani 1 1 d . . . . .
H3A H 0.573990 0.651790 0.573205 0.055 Uiso 1 1 calc R U . . .
H3B H 0.610900 0.573577 0.580917 0.055 Uiso 1 1 calc R U . . .
H3C H 0.598410 0.670469 0.532195 0.055 Uiso 1 1 calc R U . . .
C19 C 0.73735(8) 0.91209(19) 0.78301(14) 0.0363(5) Uani 1 1 d . . . . .
H2A H 0.750027 0.849764 0.809696 0.054 Uiso 1 1 calc R U . . .
H2B H 0.754293 0.964814 0.820612 0.054 Uiso 1 1 calc R U . . .
H2C H 0.743156 0.917831 0.745104 0.054 Uiso 1 1 calc R U . . .
C20 C 0.64485(10) 1.04134(17) 0.68198(15) 0.0377(6) Uani 1 1 d . . . . .
H1A H 0.655225 1.052193 0.650213 0.057 Uiso 1 1 calc R U . . .
H1B H 0.658262 1.092629 0.720830 0.057 Uiso 1 1 calc R U . . .
H1C H 0.608806 1.042157 0.649159 0.057 Uiso 1 1 calc R U . . .
C21 C 0.69405(8) 0.7821(2) 0.98782(13) 0.0365(5) Uani 1 1 d . . . . .
H8A H 0.708110 0.732834 1.028270 0.055 Uiso 1 1 calc R U . . .
H8B H 0.707195 0.845860 1.011512 0.055 Uiso 1 1 calc R U . . .
H8C H 0.702765 0.767282 0.954341 0.055 Uiso 1 1 calc R U . . .
C22 C 0.61076(10) 0.8018(2) 0.99900(14) 0.0415(6) Uani 1 1 d . . . . .
H7A H 0.575106 0.805688 0.970758 0.062 Uiso 1 1 calc R U . . .
H7B H 0.626265 0.862076 1.027636 0.062 Uiso 1 1 calc R U . . .
H7C H 0.624169 0.747301 1.035148 0.062 Uiso 1 1 calc R U . . .
C23 C 0.65871(10) 0.5339(2) 1.00226(15) 0.0481(7) Uani 1 1 d . . . . .
H6A H 0.688868 0.572872 1.030526 0.072 Uiso 1 1 calc R U . . .
H6B H 0.667340 0.465040 1.011017 0.072 Uiso 1 1 calc R U . . .
H6C H 0.639921 0.549681 1.020487 0.072 Uiso 1 1 calc R U . . .
C24 C 0.57091(9) 0.46284(18) 0.84271(17) 0.0403(6) Uani 1 1 d . . . . .
H5A H 0.586853 0.399245 0.859838 0.060 Uiso 1 1 calc R U . . .
H5B H 0.552584 0.469004 0.786928 0.060 Uiso 1 1 calc R U . . .
H5C H 0.548178 0.469423 0.854748 0.060 Uiso 1 1 calc R U . . .
C30 C 0.71739(18) 0.8206(4) 0.3997(3) 0.060(2) Uani 0.586(5) 1 d G . P A 1
H30A H 0.733792 0.878995 0.400627 0.091 Uiso 0.586(5) 1 calc R U P A 1
H30B H 0.692705 0.799178 0.346293 0.091 Uiso 0.586(5) 1 calc R U P A 1
H30C H 0.741830 0.769233 0.429400 0.091 Uiso 0.586(5) 1 calc R U P A 1
C25 C 0.71315(14) 0.9098(3) 0.4973(2) 0.051(3) Uani 0.586(5) 1 d G . P A 1
H25 H 0.742860 0.942080 0.515987 0.061 Uiso 0.586(5) 1 calc R U P A 1
C26 C 0.6905(2) 0.9290(3) 0.5316(2) 0.070(2) Uani 0.586(5) 1 d G . P A 1
H26 H 0.705056 0.973811 0.572942 0.084 Uiso 0.586(5) 1 calc R U P A 1
C27 C 0.64618(19) 0.8814(3) 0.5044(3) 0.070(2) Uani 0.586(5) 1 d G . P A 1
H27 H 0.630964 0.894089 0.527403 0.084 Uiso 0.586(5) 1 calc R U P A 1
C28 C 0.62472(15) 0.8149(3) 0.4426(3) 0.0658(19) Uani 0.586(5) 1 d G . P A 1
H28 H 0.594956 0.782839 0.424015 0.079 Uiso 0.586(5) 1 calc R U P A 1
C29 C 0.64757(13) 0.7960(3) 0.4086(2) 0.0436(18) Uani 0.586(5) 1 d G . P A 1
H29 H 0.632874 0.751281 0.367183 0.052 Uiso 0.586(5) 1 calc R U P A 1
C31 C 0.69216(11) 0.8430(2) 0.43541(18) 0.0361(11) Uani 0.586(5) 1 d G . P A 1
C32 C 0.6608(5) 0.9259(7) 0.5271(8) 0.072(4) Uani 0.414(5) 1 d . . P A 2
H32A H 0.632572 0.969231 0.493923 0.108 Uiso 0.414(5) 1 calc R U P A 2
H32B H 0.689223 0.963530 0.568664 0.108 Uiso 0.414(5) 1 calc R U P A 2
H32C H 0.652558 0.876652 0.549274 0.108 Uiso 0.414(5) 1 calc R U P A 2
C33 C 0.6732(3) 0.8771(5) 0.4797(4) 0.0399(17) Uani 0.414(5) 1 d . . P A 2
C34 C 0.6456(3) 0.8018(7) 0.4310(5) 0.0361(18) Uani 0.414(5) 1 d . . P A 2
H34 H 0.618678 0.778170 0.427945 0.043 Uiso 0.414(5) 1 calc R U P A 2
C35 C 0.6572(3) 0.7569(5) 0.3832(5) 0.0460(17) Uani 0.414(5) 1 d . . P A 2
H35 H 0.637558 0.705260 0.349176 0.055 Uiso 0.414(5) 1 calc R U P A 2
C36 C 0.6965(3) 0.7905(6) 0.3883(5) 0.044(2) Uani 0.414(5) 1 d . . P A 2
H36 H 0.703723 0.763217 0.357044 0.053 Uiso 0.414(5) 1 calc R U P A 2
C37 C 0.7260(3) 0.8659(6) 0.4404(5) 0.051(2) Uani 0.414(5) 1 d . . P A 2
H37 H 0.754073 0.888264 0.446319 0.062 Uiso 0.414(5) 1 calc R U P A 2
C38 C 0.7127(3) 0.9073(7) 0.4834(7) 0.041(3) Uani 0.414(5) 1 d . . P A 2
H38 H 0.732126 0.959209 0.517160 0.049 Uiso 0.414(5) 1 calc R U P A 2

loop_
_atom_site_aniso_label
_atom_site_aniso_U_11
_atom_site_aniso_U_22
_atom_site_aniso_U_33
_atom_site_aniso_U_23
_atom_site_aniso_U_13
_atom_site_aniso_U_12
Rh1 0.01390(7) 0.01611(7) 0.01454(7) 0.00074(5) 0.00770(5) 0.00048(5)
Cu1 0.01423(11) 0.03025(14) 0.01716(11) 0.00149(10) 0.00769(10) -0.00039(9)
P1 0.0233(2) 0.0184(2) 0.0164(2) -0.00219(18) 0.0124(2) -0.00324(18)
P2 0.0155(2) 0.0179(2) 0.0226(2) 0.00212(19) 0.0102(2) 0.00129(18)
Si1 0.0258(3) 0.0207(3) 0.0311(3) -0.0013(2) 0.0209(3) 0.0005(2)
Si2 0.0289(3) 0.0195(3) 0.0218(3) -0.0010(2) 0.0172(2) -0.0049(2)
Si3 0.0184(3) 0.0376(3) 0.0139(2) -0.0019(2) 0.0093(2) -0.0048(2)
Si4 0.0202(3) 0.0307(3) 0.0260(3) 0.0131(2) 0.0120(2) 0.0044(2)
N1 0.0153(7) 0.0294(9) 0.0164(8) 0.0044(7) 0.0077(7) -0.0004(6)
N2 0.0204(8) 0.0222(9) 0.0223(8) -0.0014(7) 0.0133(7) 0.0004(7)
C1 0.0181(9) 0.0215(10) 0.0323(11) 0.0009(8) 0.0139(9) -0.0003(7)
C2 0.0277(10) 0.0249(11) 0.0207(9) -0.0059(8) 0.0149(9) -0.0099(8)
C3 0.0285(10) 0.0281(11) 0.0234(10) -0.0088(8) 0.0179(9) -0.0078(8)
C4 0.0214(10) 0.0233(11) 0.0263(10) 0.0069(8) 0.0110(9) 0.0058(8)
C5 0.0283(10) 0.0181(10) 0.0341(11) -0.0001(8) 0.0226(10) -0.0003(8)
C6 0.0353(12) 0.0226(11) 0.0462(14) 0.0041(10) 0.0290(11) 0.0044(9)
C7 0.0567(16) 0.0233(12) 0.0689(19) -0.0012(12) 0.0499(16) 0.0041(11)
C8 0.0642(18) 0.0302(13) 0.077(2) -0.0243(13) 0.0570(18) -0.0155(12)
C9 0.0385(14) 0.0456(16) 0.0590(18) -0.0255(13) 0.0319(14) -0.0159(12)
C10 0.0297(11) 0.0306(12) 0.0436(14) -0.0123(10) 0.0247(11) -0.0062(9)
C11 0.0345(11) 0.0194(10) 0.0302(11) 0.0011(8) 0.0225(10) 0.0015(8)
C12 0.0315(11) 0.0277(12) 0.0305(11) 0.0074(9) 0.0174(10) 0.0041(9)
C13 0.0397(14) 0.0431(16) 0.0395(14) 0.0172(12) 0.0183(12) 0.0107(12)
C14 0.0638(19) 0.0364(16) 0.068(2) 0.0279(14) 0.0422(18) 0.0250(14)
C15 0.089(2) 0.0223(14) 0.072(2) 0.0098(13) 0.057(2) 0.0168(14)
C16 0.0638(17) 0.0235(12) 0.0452(15) -0.0011(10) 0.0370(14) 0.0021(11)
C17 0.0476(15) 0.0311(13) 0.0667(18) 0.0077(12) 0.0466(15) 0.0082(11)
C18 0.0509(15) 0.0312(13) 0.0345(12) -0.0113(10) 0.0302(12) -0.0084(11)
C19 0.0307(12) 0.0434(14) 0.0327(12) -0.0032(10) 0.0187(11) -0.0143(10)
C20 0.0627(16) 0.0231(12) 0.0433(14) 0.0043(10) 0.0408(14) 0.0013(11)
C21 0.0219(10) 0.0528(16) 0.0244(11) -0.0039(10) 0.0093(9) -0.0091(10)
C22 0.0425(14) 0.0661(19) 0.0239(11) -0.0035(11) 0.0246(11) -0.0048(12)
C23 0.0393(14) 0.0639(19) 0.0358(14) 0.0275(13) 0.0208(12) 0.0116(13)
C24 0.0329(12) 0.0266(12) 0.0575(17) 0.0139(11) 0.0262(13) 0.0034(9)
C30 0.062(5) 0.060(5) 0.069(5) 0.021(4) 0.046(5) 0.024(4)
C25 0.035(5) 0.037(5) 0.037(4) 0.005(3) 0.001(3) 0.002(3)
C26 0.120(6) 0.045(3) 0.031(3) 0.013(2) 0.039(4) 0.031(4)
C27 0.116(6) 0.054(5) 0.093(6) 0.039(4) 0.091(6) 0.035(4)
C28 0.075(4) 0.059(4) 0.096(5) 0.025(3) 0.069(4) 0.003(3)
C29 0.056(4) 0.036(3) 0.035(3) 0.007(3) 0.026(3) -0.002(3)
C31 0.038(2) 0.030(2) 0.034(2) 0.0147(18) 0.020(2) 0.0114(18)
C32 0.143(11) 0.040(6) 0.079(7) 0.025(5) 0.092(8) 0.030(6)
C33 0.049(4) 0.038(4) 0.032(3) 0.016(3) 0.025(3) 0.018(3)
C34 0.038(4) 0.034(4) 0.041(4) 0.008(3) 0.027(4) -0.006(3)
C35 0.054(4) 0.035(4) 0.057(4) -0.007(3) 0.038(4) -0.003(3)
C36 0.044(4) 0.050(5) 0.047(4) 0.018(3) 0.032(4) 0.021(3)
C37 0.034(4) 0.053(5) 0.066(5) 0.034(4) 0.031(4) 0.013(3)
C38 0.031(6) 0.042(7) 0.036(4) 0.013(4) 0.014(4) 0.002(5)

loop_
_atom_type_symbol
_atom_type_description
_atom_type_scat_dispersion_real
_atom_type_scat_dispersion_imag
_atom_type_scat_source
C C 0.0033 0.0016 'International Tables Vol C Tables 4.2.6.8 and 6.1.1.4'
H H 0.0000 0.0000 'International Tables Vol C Tables 4.2.6.8 and 6.1.1.4'
Cu Cu 0.3201 1.2651 'International Tables Vol C Tables 4.2.6.8 and 6.1.1.4'
N N 0.0061 0.0033 'International Tables Vol C Tables 4.2.6.8 and 6.1.1.4'
P P 0.1023 0.0942 'International Tables Vol C Tables 4.2.6.8 and 6.1.1.4'
Rh Rh -1.1178 0.9187 'International Tables Vol C Tables 4.2.6.8 and 6.1.1.4'
Si Si 0.0817 0.0704 'International Tables Vol C Tables 4.2.6.8 and 6.1.1.4'

loop_
_geom_angle_atom_site_label_1
_geom_angle_atom_site_label_2
_geom_angle_atom_site_label_3
_geom_angle
_geom_angle_site_symmetry_1
_geom_angle_site_symmetry_3
_geom_angle_publ_flag
H1 Rh1 H2 82.7(13) . . ?
H1 Rh1 H3 84.4(12) . . ?
H2 Rh1 H3 84.7(13) . . ?
P1 Rh1 H1 93.5(9) . . ?
P1 Rh1 H2 77.6(10) . . ?
P1 Rh1 H3 162.4(9) . . ?
P1 Rh1 P2 110.567(19) . . ?
P1 Rh1 N1 89.58(4) . . ?
P2 Rh1 H1 91.6(9) . . ?
P2 Rh1 H2 170.3(10) . . ?
P2 Rh1 H3 87.0(9) . . ?
P2 Rh1 N1 88.45(4) . . ?
N1 Rh1 H1 176.7(9) . . ?
N1 Rh1 H2 96.9(10) . . ?
N1 Rh1 H3 92.3(9) . . ?
Cu1 Cu1 Rh1 70.375(10) 2_656 2_656 ?
N1 Cu1 Rh1 171.59(5) . 2_656 ?
N1 Cu1 Cu1 107.85(5) . 2_656 ?
C2 P1 Rh1 125.53(7) . . ?
C3 P1 Rh1 104.09(7) . . ?
C3 P1 C2 104.30(9) . . ?
C3 P1 C11 103.57(10) . . ?
C11 P1 Rh1 115.99(7) . . ?
C11 P1 C2 100.98(10) . . ?
C1 P2 Rh1 120.72(7) . . ?
C1 P2 C5 100.54(9) . . ?
C4 P2 Rh1 108.35(7) . . ?
C4 P2 C1 105.13(9) . . ?
C4 P2 C5 102.65(10) . . ?
C5 P2 Rh1 117.44(7) . . ?
N2 Si1 C1 110.61(9) . . ?
N2 Si1 C17 111.52(10) . . ?
N2 Si1 C18 106.72(10) . . ?
C17 Si1 C1 105.96(11) . . ?
C18 Si1 C1 112.81(10) . . ?
C18 Si1 C17 109.30(12) . . ?
N2 Si2 C2 111.71(9) . . ?
N2 Si2 C19 108.72(10) . . ?
N2 Si2 C20 109.84(10) . . ?
C19 Si2 C2 107.34(10) . . ?
C20 Si2 C2 110.23(10) . . ?
C20 Si2 C19 108.93(12) . . ?
N1 Si3 C3 107.66(9) . . ?
N1 Si3 C21 113.52(10) . . ?
N1 Si3 C22 113.12(10) . . ?
C21 Si3 C3 107.75(11) . . ?
C22 Si3 C3 108.27(11) . . ?
C22 Si3 C21 106.30(11) . . ?
N1 Si4 C4 106.18(9) . . ?
N1 Si4 C23 113.46(12) . . ?
N1 Si4 C24 113.58(10) . . ?
C23 Si4 C4 107.74(11) . . ?
C24 Si4 C4 109.36(11) . . ?
C24 Si4 C23 106.37(13) . . ?
Cu1 N1 Rh1 85.71(6) . . ?
Si3 N1 Rh1 110.54(8) . . ?
Si3 N1 Cu1 109.18(9) . . ?
Si4 N1 Rh1 106.22(8) . . ?
Si4 N1 Cu1 111.94(9) . . ?
Si4 N1 Si3 125.86(10) . . ?
Si1 N2 H4 111(2) . . ?
Si2 N2 Si1 130.15(11) . . ?
Si2 N2 H4 112(2) . . ?
P2 C1 Si1 117.90(11) . . ?
P2 C1 H11A 107.8 . . ?
P2 C1 H11B 107.8 . . ?
Si1 C1 H11A 107.8 . . ?
Si1 C1 H11B 107.8 . . ?
H11A C1 H11B 107.2 . . ?
P1 C2 Si2 117.52(11) . . ?
P1 C2 H9A 107.9 . . ?
P1 C2 H9B 107.9 . . ?
Si2 C2 H9A 107.9 . . ?
Si2 C2 H9B 107.9 . . ?
H9A C2 H9B 107.2 . . ?
P1 C3 Si3 110.01(11) . . ?
P1 C3 H10A 109.7 . . ?
P1 C3 H10B 109.7 . . ?
Si3 C3 H10A 109.7 . . ?
Si3 C3 H10B 109.7 . . ?
H10A C3 H10B 108.2 . . ?
P2 C4 Si4 108.87(10) . . ?
P2 C4 H12A 109.9 . . ?
P2 C4 H12B 109.9 . . ?
Si4 C4 H12A 109.9 . . ?
Si4 C4 H12B 109.9 . . ?
H12A C4 H12B 108.3 . . ?
C6 C5 P2 120.62(17) . . ?
C10 C5 P2 121.43(16) . . ?
C10 C5 C6 117.9(2) . . ?
C5 C6 H18 119.3 . . ?
C7 C6 C5 121.3(2) . . ?
C7 C6 H18 119.3 . . ?
C6 C7 H17 119.8 . . ?
C6 C7 C8 120.3(2) . . ?
C8 C7 H17 119.8 . . ?
C7 C8 H16 120.3 . . ?
C7 C8 C9 119.4(2) . . ?
C9 C8 H16 120.3 . . ?
C8 C9 H15 119.8 . . ?
C8 C9 C10 120.5(2) . . ?
C10 C9 H15 119.8 . . ?
C5 C10 C9 120.5(2) . . ?
C5 C10 H14 119.7 . . ?
C9 C10 H14 119.7 . . ?
C12 C11 P1 121.81(16) . . ?
C12 C11 C16 118.4(2) . . ?
C16 C11 P1 119.82(18) . . ?
C11 C12 H24 119.6 . . ?
C11 C12 C13 120.8(2) . . ?
C13 C12 H24 119.6 . . ?
C12 C13 H23 120.1 . . ?
C14 C13 C12 119.8(3) . . ?
C14 C13 H23 120.1 . . ?
C13 C14 H22 119.9 . . ?
C15 C14 C13 120.2(3) . . ?
C15 C14 H22 119.9 . . ?
C14 C15 H21 120.0 . . ?
C14 C15 C16 120.1(3) . . ?
C16 C15 H21 120.0 . . ?
C11 C16 H20 119.6 . . ?
C15 C16 C11 120.8(3) . . ?
C15 C16 H20 119.6 . . ?
Si1 C17 H4A 109.5 . . ?
Si1 C17 H4B 109.5 . . ?
Si1 C17 H4C 109.5 . . ?
H4A C17 H4B 109.5 . . ?
H4A C17 H4C 109.5 . . ?
H4B C17 H4C 109.5 . . ?
Si1 C18 H3A 109.5 . . ?
Si1 C18 H3B 109.5 . . ?
Si1 C18 H3C 109.5 . . ?
H3A C18 H3B 109.5 . . ?
H3A C18 H3C 109.5 . . ?
H3B C18 H3C 109.5 . . ?
Si2 C19 H2A 109.5 . . ?
Si2 C19 H2B 109.5 . . ?
Si2 C19 H2C 109.5 . . ?
H2A C19 H2B 109.5 . . ?
H2A C19 H2C 109.5 . . ?
H2B C19 H2C 109.5 . . ?
Si2 C20 H1A 109.5 . . ?
Si2 C20 H1B 109.5 . . ?
Si2 C20 H1C 109.5 . . ?
H1A C20 H1B 109.5 . . ?
H1A C20 H1C 109.5 . . ?
H1B C20 H1C 109.5 . . ?
Si3 C21 H8A 109.5 . . ?
Si3 C21 H8B 109.5 . . ?
Si3 C21 H8C 109.5 . . ?
H8A C21 H8B 109.5 . . ?
H8A C21 H8C 109.5 . . ?
H8B C21 H8C 109.5 . . ?
Si3 C22 H7A 109.5 . . ?
Si3 C22 H7B 109.5 . . ?
Si3 C22 H7C 109.5 . . ?
H7A C22 H7B 109.5 . . ?
H7A C22 H7C 109.5 . . ?
H7B C22 H7C 109.5 . . ?
Si4 C23 H6A 109.5 . . ?
Si4 C23 H6B 109.5 . . ?
Si4 C23 H6C 109.5 . . ?
H6A C23 H6B 109.5 . . ?
H6A C23 H6C 109.5 . . ?
H6B C23 H6C 109.5 . . ?
Si4 C24 H5A 109.5 . . ?
Si4 C24 H5B 109.5 . . ?
Si4 C24 H5C 109.5 . . ?
H5A C24 H5B 109.5 . . ?
H5A C24 H5C 109.5 . . ?
H5B C24 H5C 109.5 . . ?
H30A C30 H30B 109.5 . . ?
H30A C30 H30C 109.5 . . ?
H30B C30 H30C 109.5 . . ?
C31 C30 H30A 109.5 . . ?
C31 C30 H30B 109.5 . . ?
C31 C30 H30C 109.5 . . ?
C26 C25 H25 119.5 . . ?
C26 C25 C31 121.1 . . ?
C31 C25 H25 119.5 . . ?
C25 C26 H26 119.9 . . ?
C25 C26 C27 120.1 . . ?
C27 C26 H26 119.9 . . ?
C26 C27 H27 120.3 . . ?
C28 C27 C26 119.5 . . ?
C28 C27 H27 120.3 . . ?
C27 C28 H28 120.0 . . ?
C27 C28 C29 120.1 . . ?
C29 C28 H28 120.0 . . ?
C28 C29 H29 119.5 . . ?
C28 C29 C31 121.1 . . ?
C31 C29 H29 119.5 . . ?
C25 C31 C30 121.0 . . ?
C25 C31 C29 118.1 . . ?
C29 C31 C30 120.9 . . ?
H32A C32 H32B 109.5 . . ?
H32A C32 H32C 109.5 . . ?
H32B C32 H32C 109.5 . . ?
C33 C32 H32A 109.5 . . ?
C33 C32 H32B 109.5 . . ?
C33 C32 H32C 109.5 . . ?
C34 C33 C32 121.4(8) . . ?
C34 C33 C38 117.3(8) . . ?
C38 C33 C32 121.3(9) . . ?
C33 C34 H34 119.6 . . ?
C33 C34 C35 120.8(7) . . ?
C35 C34 H34 119.6 . . ?
C34 C35 H35 120.2 . . ?
C36 C35 C34 119.6(8) . . ?
C36 C35 H35 120.2 . . ?
C35 C36 H36 120.2 . . ?
C35 C36 C37 119.6(7) . . ?
C37 C36 H36 120.2 . . ?
C36 C37 H37 120.8 . . ?
C38 C37 C36 118.3(7) . . ?
C38 C37 H37 120.8 . . ?
C33 C38 C37 124.3(9) . . ?
C33 C38 H38 117.8 . . ?
C37 C38 H38 117.8 . . ?

loop_
_geom_bond_atom_site_label_1
_geom_bond_atom_site_label_2
_geom_bond_distance
_geom_bond_site_symmetry_2
_geom_bond_publ_flag
Rh1 H1 1.46(2) . ?
Rh1 H2 1.61(3) . ?
Rh1 H3 1.64(3) . ?
Rh1 P1 2.2885(5) . ?
Rh1 P2 2.3010(5) . ?
Rh1 N1 2.3715(16) . ?
Cu1 Cu1 2.5417(5) 2_656 ?
Cu1 N1 1.9157(16) . ?
P1 C2 1.834(2) . ?
P1 C3 1.826(2) . ?
P1 C11 1.834(2) . ?
P2 C1 1.8347(19) . ?
P2 C4 1.831(2) . ?
P2 C5 1.835(2) . ?
Si1 N2 1.7261(19) . ?
Si1 C1 1.884(2) . ?
Si1 C17 1.868(2) . ?
Si1 C18 1.858(2) . ?
Si2 N2 1.7196(18) . ?
Si2 C2 1.885(2) . ?
Si2 C19 1.865(2) . ?
Si2 C20 1.857(2) . ?
Si3 N1 1.7220(19) . ?
Si3 C3 1.879(2) . ?
Si3 C21 1.876(2) . ?
Si3 C22 1.868(2) . ?
Si4 N1 1.7183(18) . ?
Si4 C4 1.886(2) . ?
Si4 C23 1.874(2) . ?
Si4 C24 1.865(3) . ?
N2 H4 0.77(3) . ?
C1 H11A 0.9700 . ?
C1 H11B 0.9700 . ?
C2 H9A 0.9700 . ?
C2 H9B 0.9700 . ?
C3 H10A 0.9700 . ?
C3 H10B 0.9700 . ?
C4 H12A 0.9700 . ?
C4 H12B 0.9700 . ?
C5 C6 1.400(3) . ?
C5 C10 1.386(3) . ?
C6 H18 0.9300 . ?
C7 C6 1.373(3) . ?
C7 H17 0.9300 . ?
C8 C7 1.378(4) . ?
C8 H16 0.9300 . ?
C9 C8 1.380(4) . ?
C9 H15 0.9300 . ?
C10 C9 1.394(3) . ?
C10 H14 0.9300 . ?
C11 C12 1.389(3) . ?
C11 C16 1.396(3) . ?
C12 H24 0.9300 . ?
C13 C12 1.391(3) . ?
C13 H23 0.9300 . ?
C14 C13 1.381(4) . ?
C14 H22 0.9300 . ?
C15 C14 1.377(4) . ?
C15 H21 0.9300 . ?
C16 C15 1.385(4) . ?
C16 H20 0.9300 . ?
C17 H4A 0.9600 . ?
C17 H4B 0.9600 . ?
C17 H4C 0.9600 . ?
C18 H3A 0.9600 . ?
C18 H3B 0.9600 . ?
C18 H3C 0.9600 . ?
C19 H2A 0.9600 . ?
C19 H2B 0.9600 . ?
C19 H2C 0.9600 . ?
C20 H1A 0.9600 . ?
C20 H1B 0.9600 . ?
C20 H1C 0.9600 . ?
C21 H8A 0.9600 . ?
C21 H8B 0.9600 . ?
C21 H8C 0.9600 . ?
C22 H7A 0.9600 . ?
C22 H7B 0.9600 . ?
C22 H7C 0.9600 . ?
C23 H6A 0.9600 . ?
C23 H6B 0.9600 . ?
C23 H6C 0.9600 . ?
C24 H5A 0.9600 . ?
C24 H5B 0.9600 . ?
C24 H5C 0.9600 . ?
C30 H30A 0.9600 . ?
C30 H30B 0.9600 . ?
C30 H30C 0.9600 . ?
C30 C31 1.4992 . ?
C25 H25 0.9300 . ?
C25 C26 1.3862 . ?
C25 C31 1.3921 . ?
C26 H26 0.9300 . ?
C26 C27 1.3866 . ?
C27 H27 0.9300 . ?
C27 C28 1.3864 . ?
C28 H28 0.9300 . ?
C28 C29 1.3867 . ?
C29 H29 0.9300 . ?
C29 C31 1.3926 . ?
C32 H32A 0.9600 . ?
C32 H32B 0.9600 . ?
C32 H32C 0.9600 . ?
C32 C33 1.487(11) . ?
C33 C34 1.341(11) . ?
C33 C38 1.355(12) . ?
C34 H34 0.9300 . ?
C34 C35 1.452(10) . ?
C35 H35 0.9300 . ?
C35 C36 1.348(10) . ?
C36 H36 0.9300 . ?
C36 C37 1.383(12) . ?
C37 H37 0.9300 . ?
C37 C38 1.381(16) . ?
C38 H38 0.9300 . ?

loop_
_geom_torsion_atom_site_label_1
_geom_torsion_atom_site_label_2
_geom_torsion_atom_site_label_3
_geom_torsion_atom_site_label_4
_geom_torsion
_geom_torsion_site_symmetry_1
_geom_torsion_site_symmetry_2
_geom_torsion_site_symmetry_3
_geom_torsion_site_symmetry_4
_geom_torsion_publ_flag
Rh1 P1 C2 Si2 74.25(14) . . . . ?
Rh1 P1 C3 Si3 42.86(11) . . . . ?
Rh1 P1 C11 C12 -23.5(2) . . . . ?
Rh1 P1 C11 C16 157.20(16) . . . . ?
Rh1 P2 C1 Si1 -54.25(14) . . . . ?
Rh1 P2 C4 Si4 24.01(12) . . . . ?
Rh1 P2 C5 C6 -173.12(15) . . . . ?
Rh1 P2 C5 C10 9.0(2) . . . . ?
P1 C11 C12 C13 -179.33(18) . . . . ?
P1 C11 C16 C15 179.0(2) . . . . ?
P2 C5 C6 C7 -178.10(18) . . . . ?
P2 C5 C10 C9 178.14(19) . . . . ?
N1 Si3 C3 P1 -44.59(12) . . . . ?
N1 Si4 C4 P2 -47.72(13) . . . . ?
N2 Si1 C1 P2 77.05(14) . . . . ?
N2 Si2 C2 P1 -39.04(16) . . . . ?
C1 P2 C4 Si4 154.35(11) . . . . ?
C1 P2 C5 C6 53.86(19) . . . . ?
C1 P2 C5 C10 -123.98(18) . . . . ?
C1 Si1 N2 Si2 50.42(15) . . . . ?
C2 P1 C3 Si3 -90.16(12) . . . . ?
C2 P1 C11 C12 115.37(18) . . . . ?
C2 P1 C11 C16 -63.9(2) . . . . ?
C2 Si2 N2 Si1 -80.67(15) . . . . ?
C3 P1 C2 Si2 -166.37(12) . . . . ?
C3 P1 C11 C12 -136.83(18) . . . . ?
C3 P1 C11 C16 43.9(2) . . . . ?
C3 Si3 N1 Rh1 23.56(10) . . . . ?
C3 Si3 N1 Cu1 -69.06(10) . . . . ?
C3 Si3 N1 Si4 153.26(11) . . . . ?
C4 P2 C1 Si1 -176.94(12) . . . . ?
C4 P2 C5 C6 -54.43(19) . . . . ?
C4 P2 C5 C10 127.73(18) . . . . ?
C4 Si4 N1 Rh1 47.11(10) . . . . ?
C4 Si4 N1 Cu1 139.01(9) . . . . ?
C4 Si4 N1 Si3 -84.26(13) . . . . ?
C5 P2 C1 Si1 76.73(13) . . . . ?
C5 P2 C4 Si4 -100.88(11) . . . . ?
C5 C10 C9 C8 -0.2(4) . . . . ?
C6 C5 C10 C9 0.2(3) . . . . ?
C8 C7 C6 C5 0.1(4) . . . . ?
C9 C8 C7 C6 0.0(4) . . . . ?
C10 C5 C6 C7 -0.2(3) . . . . ?
C10 C9 C8 C7 0.1(4) . . . . ?
C11 P1 C2 Si2 -59.14(14) . . . . ?
C11 P1 C3 Si3 164.55(10) . . . . ?
C11 C16 C15 C14 0.0(4) . . . . ?
C12 C11 C16 C15 -0.3(4) . . . . ?
C14 C13 C12 C11 0.6(4) . . . . ?
C15 C14 C13 C12 -0.9(4) . . . . ?
C16 C11 C12 C13 0.0(3) . . . . ?
C16 C15 C14 C13 0.6(5) . . . . ?
C17 Si1 N2 Si2 -67.23(17) . . . . ?
C17 Si1 C1 P2 -161.94(13) . . . . ?
C18 Si1 N2 Si2 173.47(13) . . . . ?
C18 Si1 C1 P2 -42.39(16) . . . . ?
C19 Si2 N2 Si1 37.59(16) . . . . ?
C19 Si2 C2 P1 -158.13(13) . . . . ?
C20 Si2 N2 Si1 156.69(13) . . . . ?
C20 Si2 C2 P1 83.37(15) . . . . ?
C21 Si3 N1 Rh1 -95.62(11) . . . . ?
C21 Si3 N1 Cu1 171.77(10) . . . . ?
C21 Si3 N1 Si4 34.08(15) . . . . ?
C21 Si3 C3 P1 78.20(13) . . . . ?
C22 Si3 N1 Rh1 143.14(10) . . . . ?
C22 Si3 N1 Cu1 50.52(13) . . . . ?
C22 Si3 N1 Si4 -87.16(14) . . . . ?
C22 Si3 C3 P1 -167.21(11) . . . . ?
C23 Si4 N1 Rh1 165.26(10) . . . . ?
C23 Si4 N1 Cu1 -102.85(12) . . . . ?
C23 Si4 N1 Si3 33.88(15) . . . . ?
C23 Si4 C4 P2 -169.59(13) . . . . ?
C24 Si4 N1 Rh1 -73.10(12) . . . . ?
C24 Si4 N1 Cu1 18.80(14) . . . . ?
C24 Si4 N1 Si3 155.53(13) . . . . ?
C24 Si4 C4 P2 75.19(14) . . . . ?
C25 C26 C27 C28 -0.1 . . . . ?
C26 C25 C31 C30 -178.5 . . . . ?
C26 C25 C31 C29 0.2 . . . . ?
C26 C27 C28 C29 0.1 . . . . ?
C27 C28 C29 C31 0.0 . . . . ?
C28 C29 C31 C30 178.5 . . . . ?
C28 C29 C31 C25 -0.2 . . . . ?
C31 C25 C26 C27 0.0 . . . . ?
C32 C33 C34 C35 178.0(8) . . . . ?
C32 C33 C38 C37 -179.3(8) . . . . ?
C33 C34 C35 C36 0.7(12) . . . . ?
C34 C33 C38 C37 0.3(13) . . . . ?
C34 C35 C36 C37 1.4(12) . . . . ?
C35 C36 C37 C38 -2.6(12) . . . . ?
C36 C37 C38 C33 1.9(14) . . . . ?
C38 C33 C34 C35 -1.5(11) . . . . ?
